data_7211111
loop_
_publ_author_name
'Bloch, Witold M.'
'Doonan, Christian J.'
'Sumby, Christopher J.'

_publ_section_title
;
 Using hinged ligands to target structurally flexible copper(ii) MOFs
;
_journal_issue 45
_journal_name_full CrystEngComm
_journal_page_first 9663
_journal_paper_doi 10.1039/c3ce41244j
_journal_volume 15
_journal_year 2013
_chemical_formula_sum 'C54 H56 Cu3 N14 O18'
_chemical_formula_weight 1379.75
_chemical_name_systematic
; 
 ? 
;
_space_group_IT_number 62
_symmetry_cell_setting orthorhombic
_symmetry_space_group_name_Hall '-P 2ac 2n'
_symmetry_space_group_name_H-M 'P n m a'
_atom_sites_solution_hydrogens geom
_atom_sites_solution_primary direct
_atom_sites_solution_secondary difmap
_audit_creation_method SHELXL-97
_cell_angle_alpha 90.00
_cell_angle_beta 90.00
_cell_angle_gamma 90.00
_cell_formula_units_Z 8
_cell_length_a 15.219(3)
_cell_length_b 75.540(15)
_cell_length_c 14.401(3)
_cell_measurement_reflns_used 19174
_cell_measurement_temperature 150(2)
_cell_measurement_theta_max 27.65
_cell_measurement_theta_min 0.54
_cell_volume 16556(6)
_computing_cell_refinement 'XDS (Kabsch, 1993)'
_computing_data_collection 'BluIce (McPhillips, 2002)'
_computing_data_reduction 'XDS (Kabsch, 1993)'
_computing_molecular_graphics 'X-Seed (Barbour, 1999)'
_computing_structure_refinement 'SHELXL-97 (Sheldrick, 1997)'
_computing_structure_solution 'SHELXS-97 (Sheldrick, 1990)'
_diffrn_ambient_temperature 150(2)
_diffrn_measured_fraction_theta_full 0.994
_diffrn_measured_fraction_theta_max 0.986
_diffrn_measurement_device_type 'ADSC Quantum 210r'
_diffrn_measurement_method 'Phi Scan'
_diffrn_radiation_monochromator 'Silicon Double Crystal'
_diffrn_radiation_source 'MX1 Beamline Australian Synchrotron'
_diffrn_radiation_type Synchrotron
_diffrn_radiation_wavelength 0.7107
_diffrn_reflns_av_R_equivalents 0.0823
_diffrn_reflns_av_sigmaI/netI 0.0372
_diffrn_reflns_limit_h_max 19
_diffrn_reflns_limit_h_min -19
_diffrn_reflns_limit_k_max 97
_diffrn_reflns_limit_k_min -95
_diffrn_reflns_limit_l_max 18
_diffrn_reflns_limit_l_min -18
_diffrn_reflns_number 245027
_diffrn_reflns_theta_full 27.00
_diffrn_reflns_theta_max 27.65
_diffrn_reflns_theta_min 0.54
_exptl_absorpt_coefficient_mu 0.824
_exptl_absorpt_correction_type multi-scan
_exptl_absorpt_process_details 'XDS (Kabsch, 1993)'
_exptl_crystal_colour blue
_exptl_crystal_density_diffrn 1.107
_exptl_crystal_density_method 'not measured'
_exptl_crystal_description block
_exptl_crystal_F_000 5672
_exptl_crystal_size_max 0.11
_exptl_crystal_size_mid 0.06
_exptl_crystal_size_min 0.05
_platon_squeeze_details
;
The structure has large solvent accessible voids.  These contained a number 
of diffuse electron density peaks that could not be adequately identified 
and refined as solvent.  The SQUEEZE routine of PLATON was applied to 
the collected data, which resulted in significant reductions in R1 and 
wR2 and an improvement in the GOF. The contents of the solvent region 
calculated from the result of SQUEEZE routine is 2DMF per asymmetric unit. 
;
_refine_diff_density_max 1.716
_refine_diff_density_min -1.306
_refine_diff_density_rms 0.118
_refine_ls_extinction_method none
_refine_ls_goodness_of_fit_ref 1.029
_refine_ls_hydrogen_treatment constr
_refine_ls_matrix_type full
_refine_ls_number_parameters 713
_refine_ls_number_reflns 19174
_refine_ls_number_restraints 8
_refine_ls_restrained_S_all 1.046
_refine_ls_R_factor_all 0.0934
_refine_ls_R_factor_gt 0.0815
_refine_ls_shift/su_max 0.002
_refine_ls_shift/su_mean 0.000
_refine_ls_structure_factor_coef Fsqd
_refine_ls_weighting_details 'calc w=1/[\s^2^(Fo^2^)+(0.1725P)^2^+19.3576P] where P=(Fo^2^+2Fc^2^)/3'
_refine_ls_weighting_scheme calc
_refine_ls_wR_factor_gt 0.2502
_refine_ls_wR_factor_ref 0.2618
_reflns_number_gt 15871
_reflns_number_total 19174
_reflns_threshold_expression >2sigma(I)
_cod_data_source_file c3ce41244j.txt
_cod_data_source_block aswb13
_cod_depositor_comments
;
The following automatic conversions were performed:

'_exptl_absorpt_correction_type' value 'Multi-Scan' changed to
'multi-scan' according to
/home/saulius/struct/CIF-dictionaries/cif_core.dic dictionary named
'cif_core.dic' version 2.4.2 from 2011-04-26.

Automatic conversion script
Id: cif_fix_values 1891 2012-01-12 08:04:46Z andrius 
;
_cod_original_sg_symbol_H-M Pnma
_cod_database_code 7211111

loop_
_symmetry_equiv_pos_as_xyz
'x, y, z'
'-x+1/2, -y, z+1/2'
'x+1/2, -y+1/2, -z+1/2'
'-x, y+1/2, -z'
'-x, -y, -z'
'x-1/2, y, -z-1/2'
'-x-1/2, y-1/2, z-1/2'
'x, -y-1/2, z'

loop_
_atom_site_label
_atom_site_type_symbol
_atom_site_fract_x
_atom_site_fract_y
_atom_site_fract_z
_atom_site_U_iso_or_equiv
_atom_site_adp_type
_atom_site_occupancy
_atom_site_symmetry_multiplicity
_atom_site_calc_flag
_atom_site_refinement_flags
Cu1 Cu -0.02502(3) -0.125517(4) 0.10627(3) 0.03058(14) Uani 1 1 d .
C1 C -0.4069(2) -0.00148(4) -0.1976(2) 0.0299(6) Uani 1 1 d .
H1A H -0.4704 -0.0014 -0.2128 0.036 Uiso 1 1 calc R
H1B H -0.3735 -0.0018 -0.2565 0.036 Uiso 1 1 calc R
Cu2 Cu 0.02648(3) -0.126188(5) -0.06748(4) 0.03307(14) Uani 1 1 d .
Cu3 Cu 0.49889(4) -0.2500 0.01943(5) 0.04041(19) Uani 1 2 d S
Cu4 Cu -0.5000 0.0000 0.0000 0.02564(15) Uani 1 2 d S
N11 N -0.38638(17) -0.01690(3) -0.14248(19) 0.0281(5) Uani 1 1 d .
N12 N -0.42804(17) -0.01923(3) -0.05977(19) 0.0291(5) Uani 1 1 d .
C13 C -0.3937(2) -0.03394(4) -0.0242(2) 0.0323(7) Uani 1 1 d .
H13 H -0.4102 -0.0389 0.0338 0.039 Uiso 1 1 calc R
C14 C -0.3296(2) -0.04117(4) -0.0841(2) 0.0314(6) Uani 1 1 d .
C15 C -0.3266(2) -0.02956(4) -0.1584(2) 0.0329(6) Uani 1 1 d .
H15 H -0.2891 -0.0304 -0.2110 0.039 Uiso 1 1 calc R
N16 N -0.38435(17) 0.01440(3) -0.14621(19) 0.0283(5) Uani 1 1 d .
N17 N -0.42630(17) 0.01808(3) -0.06567(19) 0.0279(5) Uani 1 1 d .
C18 C -0.3915(2) 0.03299(4) -0.0344(3) 0.0316(6) Uani 1 1 d .
H18 H -0.4083 0.0387 0.0215 0.038 Uiso 1 1 calc R
C19 C -0.3260(2) 0.03918(4) -0.0957(3) 0.0332(7) Uani 1 1 d .
C20 C -0.3229(2) 0.02679(4) -0.1657(3) 0.0342(7) Uani 1 1 d .
H20 H -0.2848 0.0269 -0.2179 0.041 Uiso 1 1 calc R
C21 C -0.2760(2) -0.05706(4) -0.0694(3) 0.0339(7) Uani 1 1 d .
C22 C -0.2108(3) -0.06168(5) -0.1333(3) 0.0454(9) Uani 1 1 d .
H22 H -0.2028 -0.0548 -0.1878 0.055 Uiso 1 1 calc R
C23 C -0.1576(3) -0.07629(5) -0.1177(3) 0.0449(9) Uani 1 1 d .
H23 H -0.1131 -0.0792 -0.1614 0.054 Uiso 1 1 calc R
C24 C -0.1686(2) -0.08671(4) -0.0392(3) 0.0347(7) Uani 1 1 d .
C25 C -0.2332(2) -0.08220(4) 0.0241(3) 0.0362(7) Uani 1 1 d .
H25 H -0.2410 -0.0892 0.0783 0.043 Uiso 1 1 calc R
C26 C -0.2868(2) -0.06762(5) 0.0094(3) 0.0395(8) Uani 1 1 d .
H26 H -0.3311 -0.0648 0.0534 0.047 Uiso 1 1 calc R
C27 C -0.1088(2) -0.10200(4) -0.0203(3) 0.0332(7) Uani 1 1 d .
O28 O -0.05534(16) -0.10639(3) -0.08379(19) 0.0385(5) Uani 1 1 d .
O29 O -0.11511(15) -0.10937(3) 0.05772(18) 0.0354(5) Uani 1 1 d .
C31 C -0.2716(2) 0.05514(4) -0.0852(3) 0.0391(8) Uani 1 1 d .
C32 C -0.2890(3) 0.06739(5) -0.0152(3) 0.0476(9) Uani 1 1 d .
H32 H -0.3379 0.0657 0.0248 0.057 Uiso 1 1 calc R
C33 C -0.2356(3) 0.08209(5) -0.0034(3) 0.0489(9) Uani 1 1 d .
H33 H -0.2454 0.0899 0.0473 0.059 Uiso 1 1 calc R
C34 C -0.1668(2) 0.08546(4) -0.0663(3) 0.0444(9) Uani 1 1 d .
C35 C -0.1514(2) 0.07383(5) -0.1376(4) 0.0514(11) Uani 1 1 d .
H35 H -0.1052 0.0761 -0.1804 0.062 Uiso 1 1 calc R
C36 C -0.2033(2) 0.05864(5) -0.1479(3) 0.0498(10) Uani 1 1 d .
H36 H -0.1922 0.0507 -0.1976 0.060 Uiso 1 1 calc R
C37 C -0.1080(2) 0.10112(4) -0.0504(3) 0.0432(9) Uani 1 1 d .
O38 O -0.11543(17) 0.10916(3) 0.0244(2) 0.0506(7) Uani 1 1 d .
O39 O -0.05539(17) 0.10505(3) -0.1155(2) 0.0477(7) Uani 1 1 d .
C40 C -0.4218(4) -0.2500 -0.1859(4) 0.0438(12) Uani 1 2 d S
H40A H -0.3921 -0.2500 -0.2471 0.053 Uiso 1 2 calc SR
H40B H -0.4860 -0.2500 -0.1966 0.053 Uiso 1 2 calc SR
N41 N -0.3969(2) -0.23433(4) -0.1344(2) 0.0403(7) Uani 1 1 d .
N42 N -0.4339(2) -0.23144(4) -0.0502(2) 0.0431(7) Uani 1 1 d .
C43 C -0.3973(3) -0.21692(5) -0.0168(3) 0.0484(9) Uani 1 1 d .
H43 H -0.4110 -0.2117 0.0415 0.058 Uiso 1 1 calc R
C44 C -0.3342(3) -0.21015(5) -0.0811(3) 0.0444(8) Uani 1 1 d .
C45 C -0.3365(3) -0.22185(5) -0.1540(3) 0.0416(8) Uani 1 1 d .
H45 H -0.3017 -0.2213 -0.2087 0.050 Uiso 1 1 calc R
C51 C -0.2773(3) -0.19479(5) -0.0661(3) 0.0435(8) Uani 1 1 d .
C52 C -0.2770(3) -0.18614(6) 0.0194(3) 0.0523(10) Uani 1 1 d .
H52 H -0.3152 -0.1900 0.0675 0.063 Uiso 1 1 calc R
C53 C -0.2210(3) -0.17187(5) 0.0346(3) 0.0495(9) Uani 1 1 d .
H53 H -0.2202 -0.1662 0.0936 0.059 Uiso 1 1 calc R
C54 C -0.1660(2) -0.16575(4) -0.0358(3) 0.0381(7) Uani 1 1 d .
C55 C -0.1678(3) -0.17411(5) -0.1213(3) 0.0485(9) Uani 1 1 d .
H55 H -0.1308 -0.1700 -0.1698 0.058 Uiso 1 1 calc R
C56 C -0.2227(3) -0.18843(6) -0.1372(3) 0.0513(10) Uani 1 1 d .
H56 H -0.2233 -0.1940 -0.1965 0.062 Uiso 1 1 calc R
C57 C -0.1051(2) -0.15059(4) -0.0170(3) 0.0369(7) Uani 1 1 d .
O58 O -0.09569(16) -0.14599(3) 0.06586(18) 0.0368(5) Uani 1 1 d .
O59 O -0.06735(18) -0.14344(3) -0.0864(2) 0.0413(6) Uani 1 1 d .
C60 C 0.4173(4) -0.2500 0.2256(4) 0.0424(11) Uani 1 2 d S
H60A H 0.4812 -0.2500 0.2384 0.051 Uiso 1 2 calc SR
H60B H 0.3860 -0.2500 0.2859 0.051 Uiso 1 2 calc SR
N61 N 0.3944(2) -0.23430(4) 0.1743(2) 0.0392(7) Uani 1 1 d .
N62 N 0.4319(2) -0.23158(4) 0.0884(3) 0.0428(7) Uani 1 1 d .
C63 C 0.3956(2) -0.21661(5) 0.0575(3) 0.0427(8) Uani 1 1 d .
H63 H 0.4073 -0.2114 -0.0013 0.051 Uiso 1 1 calc R
C64 C 0.3369(2) -0.20946(4) 0.1245(3) 0.0416(8) Uani 1 1 d .
C65 C 0.3376(2) -0.22137(4) 0.1963(3) 0.0411(8) Uani 1 1 d .
H65 H 0.3040 -0.2206 0.2518 0.049 Uiso 1 1 calc R
C71 C 0.2836(3) -0.19339(5) 0.1118(3) 0.0454(9) Uani 1 1 d .
C72 C 0.2460(3) -0.18458(5) 0.1872(4) 0.0539(10) Uani 1 1 d .
H72 H 0.2571 -0.1886 0.2486 0.065 Uiso 1 1 calc R
C73 C 0.1926(3) -0.17006(5) 0.1727(3) 0.0509(10) Uani 1 1 d .
H73 H 0.1679 -0.1640 0.2243 0.061 Uiso 1 1 calc R
C74 C 0.1747(2) -0.16427(4) 0.0831(3) 0.0441(9) Uani 1 1 d .
C75 C 0.2119(3) -0.17292(6) 0.0093(4) 0.0565(11) Uani 1 1 d .
H75 H 0.2006 -0.1689 -0.0520 0.068 Uiso 1 1 calc R
C76 C 0.2658(3) -0.18750(6) 0.0224(4) 0.0605(12) Uani 1 1 d .
H76 H 0.2905 -0.1934 -0.0296 0.073 Uiso 1 1 calc R
C77 C 0.1111(2) -0.14949(4) 0.0654(3) 0.0383(8) Uani 1 1 d .
O78 O 0.07327(16) -0.14213(3) 0.1332(2) 0.0436(6) Uani 1 1 d .
O79 O 0.10004(18) -0.14554(3) -0.0191(2) 0.0470(7) Uani 1 1 d .
O80 O 0.0864(5) -0.12770(5) -0.2002(4) 0.111(2) Uani 1 1 d .
C81 C 0.1820(5) -0.12700(9) -0.1804(5) 0.0869(19) Uani 1 1 d .
H81 H 0.2020 -0.1271 -0.1179 0.104 Uiso 1 1 calc R
N82 N 0.2385(5) -0.12624(9) -0.2480(4) 0.107(2) Uani 1 1 d D
C83 C 0.3304(5) -0.12425(13) -0.2270(7) 0.124(3) Uani 1 1 d .
H83A H 0.3371 -0.1173 -0.1699 0.186 Uiso 1 1 calc R
H83B H 0.3597 -0.1181 -0.2783 0.186 Uiso 1 1 calc R
H83C H 0.3570 -0.1360 -0.2185 0.186 Uiso 1 1 calc R
C84 C 0.2176(9) -0.1252(2) -0.3394(7) 0.217(9) Uani 1 1 d D
H84A H 0.1608 -0.1192 -0.3464 0.325 Uiso 1 1 calc R
H84B H 0.2138 -0.1371 -0.3656 0.325 Uiso 1 1 calc R
H84C H 0.2630 -0.1185 -0.3723 0.325 Uiso 1 1 calc R
O85 O -0.0753(2) -0.12527(3) 0.2449(2) 0.0484(7) Uani 1 1 d .
C86 C -0.0581(3) -0.13685(6) 0.3016(3) 0.0573(11) Uani 1 1 d .
H86 H -0.0176 -0.1458 0.2836 0.069 Uiso 1 1 calc R
N87 N -0.0921(3) -0.13782(6) 0.3867(3) 0.0699(12) Uani 1 1 d .
C88 C -0.0619(7) -0.15150(12) 0.4512(6) 0.138(4) Uani 1 1 d .
H88A H -0.0269 -0.1603 0.4174 0.206 Uiso 1 1 calc R
H88B H -0.1127 -0.1573 0.4796 0.206 Uiso 1 1 calc R
H88C H -0.0257 -0.1461 0.4998 0.206 Uiso 1 1 calc R
C89 C -0.1568(5) -0.12406(9) 0.4168(5) 0.096(2) Uani 1 1 d .
H89A H -0.1769 -0.1174 0.3626 0.144 Uiso 1 1 calc R
H89B H -0.1287 -0.1160 0.4611 0.144 Uiso 1 1 calc R
H89C H -0.2072 -0.1298 0.4466 0.144 Uiso 1 1 calc R
N90 N -0.3437(3) -0.00689(7) 0.1717(3) 0.0692(11) Uani 1 1 d .
O91 O -0.3946(2) 0.00223(5) 0.1290(2) 0.0590(8) Uani 1 1 d .
O92 O -0.3612(6) -0.02239(7) 0.1857(4) 0.160(3) Uani 1 1 d .
O93 O -0.2777(3) 0.00003(5) 0.2064(4) 0.0913(14) Uani 1 1 d .
N95 N 0.3327(9) -0.23790(17) -0.1476(10) 0.110 Uiso 0.50 1 d PD
O96 O 0.3823(5) -0.2500 -0.1087(5) 0.0962(19) Uiso 1 2 d SD
O97 O 0.2677(13) -0.2500 -0.1863(14) 0.275(9) Uiso 1 2 d SD
O98 O 0.3089(9) -0.22312(15) -0.1548(10) 0.144(5) Uiso 0.50 1 d PD
N100 N 0.6734(7) -0.24551(10) 0.1667(7) 0.086(3) Uiso 0.50 1 d PD
O101 O 0.6045(5) -0.2500 0.1470(5) 0.0956(19) Uiso 1 2 d S
O102 O 0.7007(9) -0.23107(15) 0.1371(9) 0.128(4) Uiso 0.50 1 d PD
O103 O 0.7060(10) -0.2500 0.2401(11) 0.194(5) Uiso 1 2 d S

loop_
_atom_site_aniso_label
_atom_site_aniso_U_11
_atom_site_aniso_U_22
_atom_site_aniso_U_33
_atom_site_aniso_U_23
_atom_site_aniso_U_13
_atom_site_aniso_U_12
Cu1 0.0221(2) 0.0198(2) 0.0498(3) -0.00031(14) 0.00330(16) 0.00045(12)
C1 0.0283(15) 0.0248(14) 0.0365(16) 0.0041(12) -0.0019(12) -0.0003(10)
Cu2 0.0237(2) 0.0219(2) 0.0537(3) 0.00009(15) 0.00791(17) 0.00089(12)
Cu3 0.0287(3) 0.0225(3) 0.0700(5) 0.000 0.0093(3) 0.000
Cu4 0.0185(3) 0.0199(3) 0.0385(3) 0.00271(19) 0.0056(2) 0.00002(16)
N11 0.0241(12) 0.0259(12) 0.0344(13) 0.0036(10) 0.0047(10) 0.0023(9)
N12 0.0254(12) 0.0271(12) 0.0349(14) 0.0052(10) 0.0056(10) 0.0031(10)
C13 0.0270(14) 0.0270(14) 0.0430(17) 0.0042(12) 0.0068(13) 0.0043(11)
C14 0.0257(14) 0.0268(14) 0.0416(17) 0.0021(12) 0.0036(13) 0.0050(11)
C15 0.0307(15) 0.0283(14) 0.0397(17) 0.0004(12) 0.0028(13) 0.0025(12)
N16 0.0245(12) 0.0250(12) 0.0353(13) 0.0022(10) 0.0049(10) -0.0022(9)
N17 0.0228(11) 0.0249(12) 0.0360(13) 0.0018(10) 0.0035(10) -0.0010(9)
C18 0.0248(14) 0.0243(14) 0.0456(17) 0.0012(12) 0.0020(13) 0.0000(11)
C19 0.0236(14) 0.0278(14) 0.0481(18) 0.0050(13) 0.0012(13) -0.0024(11)
C20 0.0256(14) 0.0268(14) 0.0501(19) 0.0068(13) 0.0052(13) -0.0021(11)
C21 0.0258(14) 0.0286(15) 0.0472(18) 0.0043(13) 0.0053(13) 0.0055(12)
C22 0.045(2) 0.0412(18) 0.051(2) 0.0123(16) 0.0167(17) 0.0162(16)
C23 0.047(2) 0.0381(18) 0.049(2) 0.0070(15) 0.0152(17) 0.0147(16)
C24 0.0262(14) 0.0260(14) 0.0519(19) -0.0004(13) 0.0011(14) 0.0035(11)
C25 0.0293(15) 0.0322(16) 0.0471(19) 0.0083(14) 0.0072(14) 0.0027(12)
C26 0.0330(17) 0.0344(17) 0.051(2) 0.0047(14) 0.0129(15) 0.0080(13)
C27 0.0237(14) 0.0264(14) 0.0495(19) 0.0003(13) 0.0025(13) 0.0002(11)
O28 0.0351(12) 0.0299(11) 0.0507(14) 0.0032(10) 0.0085(11) 0.0098(9)
O29 0.0286(11) 0.0285(11) 0.0489(14) 0.0057(9) 0.0090(10) 0.0071(9)
C31 0.0293(15) 0.0263(15) 0.062(2) 0.0044(15) 0.0069(15) -0.0065(12)
C32 0.0385(19) 0.0376(18) 0.067(3) -0.0020(17) 0.0116(18) -0.0143(15)
C33 0.0377(19) 0.0365(18) 0.072(3) -0.0061(17) 0.0071(18) -0.0142(15)
C34 0.0246(15) 0.0265(15) 0.082(3) -0.0004(16) 0.0029(16) -0.0064(12)
C35 0.0321(17) 0.0296(16) 0.092(3) -0.0050(18) 0.0207(19) -0.0081(13)
C36 0.0353(18) 0.0328(17) 0.081(3) -0.0060(18) 0.0195(19) -0.0102(14)
C37 0.0240(15) 0.0209(14) 0.085(3) 0.0012(16) 0.0003(16) -0.0029(12)
O38 0.0311(12) 0.0334(13) 0.087(2) -0.0026(14) 0.0081(13) -0.0095(10)
O39 0.0320(13) 0.0282(12) 0.083(2) -0.0075(12) 0.0113(13) -0.0081(10)
C40 0.044(3) 0.026(2) 0.062(3) 0.000 -0.014(2) 0.000
N41 0.0381(15) 0.0271(14) 0.0557(18) -0.0021(12) 0.0023(14) -0.0026(11)
N42 0.0397(16) 0.0335(15) 0.0560(19) -0.0046(13) 0.0074(14) -0.0098(12)
C43 0.043(2) 0.0358(18) 0.067(3) -0.0064(17) 0.0069(18) -0.0102(15)
C44 0.0369(18) 0.0354(17) 0.061(2) -0.0021(16) 0.0006(17) -0.0074(14)
C45 0.0396(18) 0.0300(16) 0.055(2) 0.0042(15) -0.0020(16) -0.0038(14)
C51 0.0396(19) 0.0321(17) 0.059(2) -0.0023(15) 0.0030(16) -0.0077(14)
C52 0.056(2) 0.049(2) 0.051(2) -0.0047(17) 0.0107(19) -0.0226(19)
C53 0.054(2) 0.042(2) 0.052(2) -0.0062(17) 0.0072(19) -0.0197(17)
C54 0.0325(16) 0.0294(15) 0.052(2) 0.0027(14) -0.0025(15) -0.0047(12)
C55 0.048(2) 0.0418(19) 0.056(2) -0.0038(17) 0.0062(18) -0.0129(16)
C56 0.050(2) 0.046(2) 0.058(2) -0.0059(18) 0.0044(19) -0.0158(18)
C57 0.0303(16) 0.0290(16) 0.051(2) 0.0026(14) 0.0000(14) -0.0004(12)
O58 0.0347(12) 0.0279(11) 0.0477(14) 0.0009(10) 0.0015(10) -0.0072(9)
O59 0.0412(14) 0.0334(12) 0.0494(14) 0.0016(11) 0.0054(11) -0.0103(10)
C60 0.047(3) 0.024(2) 0.056(3) 0.000 -0.008(2) 0.000
N61 0.0361(15) 0.0244(13) 0.0571(19) 0.0016(12) 0.0018(13) 0.0027(11)
N62 0.0342(15) 0.0284(14) 0.066(2) 0.0035(14) 0.0064(14) 0.0043(12)
C63 0.0363(17) 0.0301(16) 0.062(2) 0.0081(15) 0.0065(16) 0.0069(13)
C64 0.0299(16) 0.0284(15) 0.067(2) 0.0033(15) 0.0026(16) 0.0070(13)
C65 0.0354(17) 0.0307(15) 0.057(2) -0.0056(15) 0.0015(16) 0.0049(13)
C71 0.0364(18) 0.0293(16) 0.071(3) 0.0020(16) 0.0025(17) 0.0103(14)
C72 0.051(2) 0.042(2) 0.069(3) 0.0086(19) 0.009(2) 0.0156(17)
C73 0.044(2) 0.0404(19) 0.068(3) -0.0037(18) 0.0081(19) 0.0162(16)
C74 0.0301(16) 0.0263(15) 0.076(3) -0.0003(16) 0.0017(17) 0.0065(13)
C75 0.052(2) 0.051(2) 0.066(3) 0.005(2) 0.000(2) 0.0270(19)
C76 0.059(3) 0.051(2) 0.071(3) -0.001(2) 0.007(2) 0.030(2)
C77 0.0246(14) 0.0266(15) 0.064(2) -0.0004(14) -0.0016(14) 0.0030(12)
O78 0.0318(12) 0.0288(11) 0.0701(18) -0.0068(11) -0.0036(12) 0.0067(9)
O79 0.0379(13) 0.0314(12) 0.072(2) -0.0004(12) 0.0094(13) 0.0099(10)
O80 0.165(6) 0.074(3) 0.094(3) 0.007(2) 0.079(4) 0.019(3)
C81 0.067(4) 0.108(5) 0.086(4) -0.003(3) 0.027(3) -0.002(3)
N82 0.089(4) 0.154(6) 0.078(4) -0.012(3) 0.022(3) 0.005(4)
C83 0.076(5) 0.188(9) 0.107(6) 0.003(6) 0.033(5) 0.008(5)
C84 0.125(9) 0.43(3) 0.099(8) -0.032(10) 0.051(7) 0.008(11)
O85 0.0464(16) 0.0525(16) 0.0464(15) 0.0000(12) 0.0049(13) 0.0033(11)
C86 0.053(2) 0.057(2) 0.062(3) 0.003(2) 0.004(2) -0.0128(19)
N87 0.072(3) 0.078(3) 0.060(2) 0.016(2) 0.002(2) -0.020(2)
C88 0.153(8) 0.150(7) 0.110(6) 0.081(6) 0.001(6) -0.027(6)
C89 0.094(5) 0.129(6) 0.065(4) -0.005(4) 0.026(4) -0.005(4)
N90 0.062(3) 0.090(3) 0.056(2) 0.012(2) -0.010(2) -0.018(2)
O91 0.0418(16) 0.080(2) 0.0554(17) 0.0031(16) -0.0159(14) 0.0057(14)
O92 0.285(9) 0.083(3) 0.113(4) 0.029(3) -0.106(5) -0.070(4)
O93 0.049(2) 0.101(3) 0.124(4) 0.014(3) -0.033(2) -0.0079(18)

loop_
_atom_type_symbol
_atom_type_description
_atom_type_scat_dispersion_real
_atom_type_scat_dispersion_imag
_atom_type_scat_source
C C 0.0033 0.0016 'International Tables Vol C Tables 4.2.6.8 and 6.1.1.4'
H H 0.0000 0.0000 'International Tables Vol C Tables 4.2.6.8 and 6.1.1.4'
Cu Cu 0.3201 1.2651 'International Tables Vol C Tables 4.2.6.8 and 6.1.1.4'
N N 0.0061 0.0033 'International Tables Vol C Tables 4.2.6.8 and 6.1.1.4'
O O 0.0106 0.0060 'International Tables Vol C Tables 4.2.6.8 and 6.1.1.4'

loop_
_geom_angle_atom_site_label_1
_geom_angle_atom_site_label_2
_geom_angle_atom_site_label_3
_geom_angle
_geom_angle_site_symmetry_1
_geom_angle_site_symmetry_3
O29 Cu1 O58 90.07(10) . .
O29 Cu1 O39 88.30(11) . 5
O58 Cu1 O39 166.25(12) . 5
O29 Cu1 O78 170.26(12) . .
O58 Cu1 O78 88.46(10) . .
O39 Cu1 O78 90.84(11) 5 .
O29 Cu1 O85 94.43(11) . .
O58 Cu1 O85 95.01(11) . .
O39 Cu1 O85 98.73(12) 5 .
O78 Cu1 O85 95.30(12) . .
O29 Cu1 Cu2 83.16(7) . .
O58 Cu1 Cu2 82.31(8) . .
O39 Cu1 Cu2 83.94(9) 5 .
O78 Cu1 Cu2 87.10(9) . .
O85 Cu1 Cu2 176.37(9) . .
N11 C1 N16 109.6(3) . .
N11 C1 H1A 109.8 . .
N16 C1 H1A 109.8 . .
N11 C1 H1B 109.8 . .
N16 C1 H1B 109.8 . .
H1A C1 H1B 108.2 . .
O59 Cu2 O28 91.60(12) . .
O59 Cu2 O38 169.57(13) . 5
O28 Cu2 O38 88.63(11) . 5
O59 Cu2 O79 88.26(12) . .
O28 Cu2 O79 165.99(12) . .
O38 Cu2 O79 89.01(12) 5 .
O59 Cu2 O80 98.8(2) . .
O28 Cu2 O80 101.89(17) . .
O38 Cu2 O80 91.4(2) 5 .
O79 Cu2 O80 91.97(18) . .
O59 Cu2 Cu1 85.83(8) . .
O28 Cu2 Cu1 84.82(8) . .
O38 Cu2 Cu1 83.80(10) 5 .
O79 Cu2 Cu1 81.19(9) . .
O80 Cu2 Cu1 171.7(2) . .
N62 Cu3 N62 88.70(18) 8 .
N62 Cu3 N42 179.84(16) 8 1_655
N62 Cu3 N42 91.26(14) . 1_655
N62 Cu3 N42 91.27(14) 8 8_655
N62 Cu3 N42 179.84(16) . 8_655
N42 Cu3 N42 88.77(19) 1_655 8_655
N17 Cu4 N17 180.00(11) . 5_455
N17 Cu4 N12 90.83(11) . 5_455
N17 Cu4 N12 89.18(11) 5_455 5_455
N17 Cu4 N12 89.18(11) . .
N17 Cu4 N12 90.82(11) 5_455 .
N12 Cu4 N12 179.994(1) 5_455 .
C15 N11 N12 112.0(3) . .
C15 N11 C1 128.9(3) . .
N12 N11 C1 119.0(2) . .
C13 N12 N11 105.2(3) . .
C13 N12 Cu4 130.7(2) . .
N11 N12 Cu4 122.31(19) . .
N12 C13 C14 111.0(3) . .
N12 C13 H13 124.5 . .
C14 C13 H13 124.5 . .
C15 C14 C13 104.5(3) . .
C15 C14 C21 127.8(3) . .
C13 C14 C21 127.7(3) . .
N11 C15 C14 107.3(3) . .
N11 C15 H15 126.4 . .
C14 C15 H15 126.4 . .
C20 N16 N17 111.2(3) . .
C20 N16 C1 129.1(3) . .
N17 N16 C1 119.7(2) . .
C18 N17 N16 106.1(3) . .
C18 N17 Cu4 130.0(2) . .
N16 N17 Cu4 121.89(19) . .
N17 C18 C19 110.6(3) . .
N17 C18 H18 124.7 . .
C19 C18 H18 124.7 . .
C20 C19 C18 104.9(3) . .
C20 C19 C31 127.8(3) . .
C18 C19 C31 127.2(3) . .
N16 C20 C19 107.1(3) . .
N16 C20 H20 126.4 . .
C19 C20 H20 126.4 . .
C26 C21 C22 118.4(3) . .
C26 C21 C14 121.4(3) . .
C22 C21 C14 120.2(3) . .
C23 C22 C21 120.4(3) . .
C23 C22 H22 119.8 . .
C21 C22 H22 119.8 . .
C22 C23 C24 120.8(3) . .
C22 C23 H23 119.6 . .
C24 C23 H23 119.6 . .
C25 C24 C23 118.9(3) . .
C25 C24 C27 120.2(3) . .
C23 C24 C27 120.8(3) . .
C24 C25 C26 120.8(3) . .
C24 C25 H25 119.6 . .
C26 C25 H25 119.6 . .
C25 C26 C21 120.6(3) . .
C25 C26 H26 119.7 . .
C21 C26 H26 119.7 . .
O29 C27 O28 125.3(3) . .
O29 C27 C24 117.2(3) . .
O28 C27 C24 117.5(3) . .
C27 O28 Cu2 121.4(2) . .
C27 O29 Cu1 122.7(2) . .
C32 C31 C36 118.8(3) . .
C32 C31 C19 120.8(3) . .
C36 C31 C19 120.4(3) . .
C33 C32 C31 120.6(4) . .
C33 C32 H32 119.7 . .
C31 C32 H32 119.7 . .
C32 C33 C34 120.1(4) . .
C32 C33 H33 119.9 . .
C34 C33 H33 119.9 . .
C35 C34 C33 119.6(3) . .
C35 C34 C37 121.1(3) . .
C33 C34 C37 119.2(4) . .
C34 C35 C36 120.5(4) . .
C34 C35 H35 119.8 . .
C36 C35 H35 119.8 . .
C35 C36 C31 120.3(4) . .
C35 C36 H36 119.8 . .
C31 C36 H36 119.8 . .
O38 C37 O39 125.8(3) . .
O38 C37 C34 117.5(4) . .
O39 C37 C34 116.7(4) . .
C37 O38 Cu2 122.0(2) . 5
C37 O39 Cu1 121.6(3) . 5
N41 C40 N41 109.7(5) . 8
N41 C40 H40A 109.7 . .
N41 C40 H40A 109.7 8 .
N41 C40 H40B 109.7 . .
N41 C40 H40B 109.7 8 .
H40A C40 H40B 108.2 . .
C45 N41 N42 111.1(3) . .
C45 N41 C40 130.0(4) . .
N42 N41 C40 118.8(4) . .
C43 N42 N41 106.5(3) . .
C43 N42 Cu3 127.9(3) . 1_455
N41 N42 Cu3 123.2(2) . 1_455
N42 C43 C44 110.2(4) . .
N42 C43 H43 124.9 . .
C44 C43 H43 124.9 . .
C45 C44 C43 104.4(3) . .
C45 C44 C51 129.6(4) . .
C43 C44 C51 125.9(4) . .
N41 C45 C44 107.9(4) . .
N41 C45 H45 126.1 . .
C44 C45 H45 126.1 . .
C52 C51 C56 118.8(3) . .
C52 C51 C44 120.2(4) . .
C56 C51 C44 121.0(4) . .
C53 C52 C51 120.3(4) . .
C53 C52 H52 119.9 . .
C51 C52 H52 119.9 . .
C52 C53 C54 120.7(4) . .
C52 C53 H53 119.7 . .
C54 C53 H53 119.7 . .
C55 C54 C53 119.0(3) . .
C55 C54 C57 121.5(3) . .
C53 C54 C57 119.5(3) . .
C54 C55 C56 121.0(4) . .
C54 C55 H55 119.5 . .
C56 C55 H55 119.5 . .
C55 C56 C51 120.2(4) . .
C55 C56 H56 119.9 . .
C51 C56 H56 119.9 . .
O58 C57 O59 125.4(3) . .
O58 C57 C54 117.1(3) . .
O59 C57 C54 117.5(3) . .
C57 O58 Cu1 124.2(2) . .
C57 O59 Cu2 120.2(2) . .
N61 C60 N61 110.8(4) 8 .
N61 C60 H60A 109.5 8 .
N61 C60 H60A 109.5 . .
N61 C60 H60B 109.5 8 .
N61 C60 H60B 109.5 . .
H60A C60 H60B 108.1 . .
C65 N61 N62 111.7(3) . .
C65 N61 C60 129.3(4) . .
N62 N61 C60 118.9(3) . .
C63 N62 N61 104.7(3) . .
C63 N62 Cu3 129.7(3) . .
N61 N62 Cu3 123.7(2) . .
N62 C63 C64 110.9(4) . .
N62 C63 H63 124.6 . .
C64 C63 H63 124.6 . .
C65 C64 C63 104.9(3) . .
C65 C64 C71 129.8(4) . .
C63 C64 C71 125.1(4) . .
N61 C65 C64 107.7(3) . .
N61 C65 H65 126.2 . .
C64 C65 H65 126.2 . .
C76 C71 C72 119.2(3) . .
C76 C71 C64 119.2(4) . .
C72 C71 C64 121.5(4) . .
C73 C72 C71 120.2(4) . .
C73 C72 H72 119.9 . .
C71 C72 H72 119.9 . .
C72 C73 C74 120.4(4) . .
C72 C73 H73 119.8 . .
C74 C73 H73 119.8 . .
C75 C74 C73 119.3(3) . .
C75 C74 C77 119.4(4) . .
C73 C74 C77 121.2(4) . .
C74 C75 C76 121.2(5) . .
C74 C75 H75 119.4 . .
C76 C75 H75 119.4 . .
C75 C76 C71 119.7(4) . .
C75 C76 H76 120.1 . .
C71 C76 H76 120.1 . .
O78 C77 O79 125.5(3) . .
O78 C77 C74 119.4(4) . .
O79 C77 C74 115.2(3) . .
C77 O78 Cu1 118.0(3) . .
C77 O79 Cu2 126.3(2) . .
C81 O80 Cu2 104.2(5) . .
N82 C81 O80 120.4(7) . .
N82 C81 H81 119.8 . .
O80 C81 H81 119.8 . .
C81 N82 C84 125.1(9) . .
C81 N82 C83 119.3(7) . .
C84 N82 C83 115.2(8) . .
N82 C83 H83A 109.5 . .
N82 C83 H83B 109.5 . .
H83A C83 H83B 109.5 . .
N82 C83 H83C 109.5 . .
H83A C83 H83C 109.5 . .
H83B C83 H83C 109.5 . .
N82 C84 H84A 109.5 . .
N82 C84 H84B 109.5 . .
H84A C84 H84B 109.5 . .
N82 C84 H84C 109.5 . .
H84A C84 H84C 109.5 . .
H84B C84 H84C 109.5 . .
C86 O85 Cu1 122.7(3) . .
O85 C86 N87 124.7(5) . .
O85 C86 H86 117.6 . .
N87 C86 H86 117.6 . .
C86 N87 C88 120.0(6) . .
C86 N87 C89 119.0(5) . .
C88 N87 C89 120.9(6) . .
N87 C88 H88A 109.5 . .
N87 C88 H88B 109.5 . .
H88A C88 H88B 109.5 . .
N87 C88 H88C 109.5 . .
H88A C88 H88C 109.5 . .
H88B C88 H88C 109.5 . .
N87 C89 H89A 109.5 . .
N87 C89 H89B 109.5 . .
H89A C89 H89B 109.5 . .
N87 C89 H89C 109.5 . .
H89A C89 H89C 109.5 . .
H89B C89 H89C 109.5 . .
O91 N90 O92 119.5(5) . .
O91 N90 O93 119.1(5) . .
O92 N90 O93 121.1(5) . .
O98 N95 O96 151.1(14) . .
O98 N95 O97 110.6(11) . .
O96 N95 O97 96.7(12) . .
O98 N95 N95 161.4(10) . 8
O96 N95 N95 45.8(7) . 8
O97 N95 N95 51.1(7) . 8
N95 O96 N95 88.4(13) 8 .
N95 O97 N95 77.7(14) . 8
N100 N100 O101 72.7(4) 8 .
N100 N100 O103 73.8(4) 8 .
O101 N100 O103 120.6(11) . .
N100 N100 O102 151.4(8) 8 .
O101 N100 O102 119.0(11) . .
O103 N100 O102 114.0(11) . .
N100 O101 N100 34.7(8) . 8
N100 O103 N100 32.4(8) 8 .

loop_
_geom_bond_atom_site_label_1
_geom_bond_atom_site_label_2
_geom_bond_distance
_geom_bond_site_symmetry_2
Cu1 O29 1.964(2) .
Cu1 O58 1.971(2) .
Cu1 O39 1.976(2) 5
Cu1 O78 1.991(2) .
Cu1 O85 2.137(3) .
Cu1 Cu2 2.6226(8) .
C1 N11 1.444(4) .
C1 N16 1.451(4) .
C1 H1A 0.9900 .
C1 H1B 0.9900 .
Cu2 O59 1.952(3) .
Cu2 O28 1.960(2) .
Cu2 O38 1.968(3) 5
Cu2 O79 1.969(3) .
Cu2 O80 2.121(4) .
Cu3 N62 1.991(3) 8
Cu3 N62 1.991(3) .
Cu3 N42 2.004(3) 1_655
Cu3 N42 2.004(3) 8_655
Cu4 N17 2.005(3) .
Cu4 N17 2.005(3) 5_455
Cu4 N12 2.013(3) 5_455
Cu4 N12 2.013(3) .
N11 C15 1.340(4) .
N11 N12 1.361(4) .
N12 C13 1.330(4) .
C13 C14 1.413(4) .
C13 H13 0.9500 .
C14 C15 1.384(5) .
C14 C21 1.466(4) .
C15 H15 0.9500 .
N16 C20 1.353(4) .
N16 N17 1.353(4) .
N17 C18 1.323(4) .
C18 C19 1.411(4) .
C18 H18 0.9500 .
C19 C20 1.376(5) .
C19 C31 1.471(4) .
C20 H20 0.9500 .
C21 C26 1.397(5) .
C21 C22 1.399(5) .
C22 C23 1.387(5) .
C22 H22 0.9500 .
C23 C24 1.388(5) .
C23 H23 0.9500 .
C24 C25 1.383(5) .
C24 C27 1.496(4) .
C25 C26 1.386(5) .
C25 H25 0.9500 .
C26 H26 0.9500 .
C27 O29 1.258(4) .
C27 O28 1.268(4) .
C31 C32 1.394(6) .
C31 C36 1.402(5) .
C32 C33 1.387(5) .
C32 H32 0.9500 .
C33 C34 1.407(6) .
C33 H33 0.9500 .
C34 C35 1.372(6) .
C34 C37 1.501(4) .
C35 C36 1.401(5) .
C35 H35 0.9500 .
C36 H36 0.9500 .
C37 O38 1.242(5) .
C37 O39 1.268(5) .
O38 Cu2 1.968(3) 5
O39 Cu1 1.976(2) 5
C40 N41 1.447(4) .
C40 N41 1.447(4) 8
C40 H40A 0.9900 .
C40 H40B 0.9900 .
N41 C45 1.347(5) .
N41 N42 1.354(5) .
N42 C43 1.321(5) .
N42 Cu3 2.004(3) 1_455
C43 C44 1.428(6) .
C43 H43 0.9500 .
C44 C45 1.373(6) .
C44 C51 1.463(5) .
C45 H45 0.9500 .
C51 C52 1.394(6) .
C51 C56 1.404(6) .
C52 C53 1.392(5) .
C52 H52 0.9500 .
C53 C54 1.393(5) .
C53 H53 0.9500 .
C54 C55 1.383(6) .
C54 C57 1.499(5) .
C55 C56 1.386(5) .
C55 H55 0.9500 .
C56 H56 0.9500 .
C57 O58 1.250(5) .
C57 O59 1.273(4) .
C60 N61 1.440(4) 8
C60 N61 1.440(4) .
C60 H60A 0.9900 .
C60 H60B 0.9900 .
N61 C65 1.343(4) .
N61 N62 1.377(5) .
N62 C63 1.334(4) .
C63 C64 1.421(5) .
C63 H63 0.9500 .
C64 C65 1.371(5) .
C64 C71 1.472(5) .
C65 H65 0.9500 .
C71 C76 1.389(7) .
C71 C72 1.396(6) .
C72 C73 1.381(5) .
C72 H72 0.9500 .
C73 C74 1.390(7) .
C73 H73 0.9500 .
C74 C75 1.370(6) .
C74 C77 1.500(4) .
C75 C76 1.386(5) .
C75 H75 0.9500 .
C76 H76 0.9500 .
C77 O78 1.263(5) .
C77 O79 1.264(5) .
O80 C81 1.484(10) .
C81 N82 1.300(8) .
C81 H81 0.9500 .
N82 C84 1.357(12) .
N82 C83 1.440(11) .
C83 H83A 0.9800 .
C83 H83B 0.9800 .
C83 H83C 0.9800 .
C84 H84A 0.9800 .
C84 H84B 0.9800 .
C84 H84C 0.9800 .
O85 C86 1.226(5) .
C86 N87 1.333(6) .
C86 H86 0.9500 .
N87 C88 1.464(8) .
N87 C89 1.496(8) .
C88 H88A 0.9800 .
C88 H88B 0.9800 .
C88 H88C 0.9800 .
C89 H89A 0.9800 .
C89 H89B 0.9800 .
C89 H89C 0.9800 .
N90 O91 1.205(6) .
N90 O92 1.218(6) .
N90 O93 1.239(6) .
N95 O98 1.178(12) .
N95 O96 1.311(11) .
N95 O97 1.457(14) .
N95 N95 1.83(3) 8
O96 N95 1.311(11) 8
O97 N95 1.458(14) 8
N100 N100 0.678(14) 8
N100 O101 1.138(11) .
N100 O103 1.216(15) .
N100 O102 1.243(11) .
O101 N100 1.138(11) 8
O103 N100 1.216(15) 8

loop_
_geom_torsion_atom_site_label_1
_geom_torsion_atom_site_label_2
_geom_torsion_atom_site_label_3
_geom_torsion_atom_site_label_4
_geom_torsion
_geom_torsion_site_symmetry_1
_geom_torsion_site_symmetry_4
O29 Cu1 Cu2 O59 -81.04(11) . .
O58 Cu1 Cu2 O59 9.96(11) . .
O39 Cu1 Cu2 O59 -170.05(11) 5 .
O78 Cu1 Cu2 O59 98.80(12) . .
O85 Cu1 Cu2 O59 -32.5(11) . .
O29 Cu1 Cu2 O28 10.95(10) . .
O58 Cu1 Cu2 O28 101.95(11) . .
O39 Cu1 Cu2 O28 -78.06(12) 5 .
O78 Cu1 Cu2 O28 -169.21(10) . .
O85 Cu1 Cu2 O28 59.5(11) . .
O29 Cu1 Cu2 O38 100.13(12) . 5
O58 Cu1 Cu2 O38 -168.87(11) . 5
O39 Cu1 Cu2 O38 11.12(12) 5 5
O78 Cu1 Cu2 O38 -80.03(11) . 5
O85 Cu1 Cu2 O38 148.6(11) . 5
O29 Cu1 Cu2 O79 -169.92(11) . .
O58 Cu1 Cu2 O79 -78.92(12) . .
O39 Cu1 Cu2 O79 101.07(12) 5 .
O78 Cu1 Cu2 O79 9.92(11) . .
O85 Cu1 Cu2 O79 -121.4(11) . .
O29 Cu1 Cu2 O80 154.9(9) . .
O58 Cu1 Cu2 O80 -114.0(9) . .
O39 Cu1 Cu2 O80 65.9(9) 5 .
O78 Cu1 Cu2 O80 -25.2(9) . .
O85 Cu1 Cu2 O80 -156.5(15) . .
N16 C1 N11 C15 -114.7(3) . .
N16 C1 N11 N12 61.6(4) . .
C15 N11 N12 C13 -0.9(4) . .
C1 N11 N12 C13 -177.8(3) . .
C15 N11 N12 Cu4 165.3(2) . .
C1 N11 N12 Cu4 -11.6(4) . .
N17 Cu4 N12 C13 135.5(3) . .
N17 Cu4 N12 C13 -44.5(3) 5_455 .
N12 Cu4 N12 C13 -38.7(5) 5_455 .
N17 Cu4 N12 N11 -26.8(2) . .
N17 Cu4 N12 N11 153.2(2) 5_455 .
N12 Cu4 N12 N11 159.0(4) 5_455 .
N11 N12 C13 C14 0.0(4) . .
Cu4 N12 C13 C14 -164.5(2) . .
N12 C13 C14 C15 0.8(4) . .
N12 C13 C14 C21 178.9(3) . .
N12 N11 C15 C14 1.4(4) . .
C1 N11 C15 C14 177.9(3) . .
C13 C14 C15 N11 -1.3(4) . .
C21 C14 C15 N11 -179.4(3) . .
N11 C1 N16 C20 115.2(3) . .
N11 C1 N16 N17 -63.2(4) . .
C20 N16 N17 C18 0.4(3) . .
C1 N16 N17 C18 179.1(3) . .
C20 N16 N17 Cu4 -165.2(2) . .
C1 N16 N17 Cu4 13.5(4) . .
N17 Cu4 N17 C18 -133.4(12) 5_455 .
N12 Cu4 N17 C18 43.9(3) 5_455 .
N12 Cu4 N17 C18 -136.1(3) . .
N17 Cu4 N17 N16 28.4(12) 5_455 .
N12 Cu4 N17 N16 -154.2(2) 5_455 .
N12 Cu4 N17 N16 25.8(2) . .
N16 N17 C18 C19 0.2(4) . .
Cu4 N17 C18 C19 164.2(2) . .
N17 C18 C19 C20 -0.8(4) . .
N17 C18 C19 C31 -179.3(3) . .
N17 N16 C20 C19 -0.9(4) . .
C1 N16 C20 C19 -179.4(3) . .
C18 C19 C20 N16 1.0(4) . .
C31 C19 C20 N16 179.5(3) . .
C15 C14 C21 C26 -179.7(4) . .
C13 C14 C21 C26 2.6(6) . .
C15 C14 C21 C22 2.2(6) . .
C13 C14 C21 C22 -175.5(4) . .
C26 C21 C22 C23 -0.8(6) . .
C14 C21 C22 C23 177.4(4) . .
C21 C22 C23 C24 0.7(7) . .
C22 C23 C24 C25 -0.6(6) . .
C22 C23 C24 C27 -177.3(4) . .
C23 C24 C25 C26 0.5(6) . .
C27 C24 C25 C26 177.3(3) . .
C24 C25 C26 C21 -0.6(6) . .
C22 C21 C26 C25 0.7(6) . .
C14 C21 C26 C25 -177.5(3) . .
C25 C24 C27 O29 -5.9(5) . .
C23 C24 C27 O29 170.8(3) . .
C25 C24 C27 O28 174.6(3) . .
C23 C24 C27 O28 -8.6(5) . .
O29 C27 O28 Cu2 0.6(5) . .
C24 C27 O28 Cu2 180.0(2) . .
O59 Cu2 O28 C27 75.9(3) . .
O38 Cu2 O28 C27 -93.7(3) 5 .
O79 Cu2 O28 C27 -13.3(6) . .
O80 Cu2 O28 C27 175.2(3) . .
Cu1 Cu2 O28 C27 -9.8(3) . .
O28 C27 O29 Cu1 14.6(5) . .
C24 C27 O29 Cu1 -164.8(2) . .
O58 Cu1 O29 C27 -98.5(3) . .
O39 Cu1 O29 C27 67.8(3) 5 .
O78 Cu1 O29 C27 -17.2(7) . .
O85 Cu1 O29 C27 166.5(3) . .
Cu2 Cu1 O29 C27 -16.3(2) . .
C20 C19 C31 C32 173.2(4) . .
C18 C19 C31 C32 -8.6(6) . .
C20 C19 C31 C36 -4.2(6) . .
C18 C19 C31 C36 174.0(4) . .
C36 C31 C32 C33 -4.9(6) . .
C19 C31 C32 C33 177.6(4) . .
C31 C32 C33 C34 4.6(7) . .
C32 C33 C34 C35 -2.0(7) . .
C32 C33 C34 C37 -178.0(4) . .
C33 C34 C35 C36 -0.2(7) . .
C37 C34 C35 C36 175.7(4) . .
C34 C35 C36 C31 -0.1(7) . .
C32 C31 C36 C35 2.7(6) . .
C19 C31 C36 C35 -179.8(4) . .
C35 C34 C37 O38 -166.9(4) . .
C33 C34 C37 O38 9.1(6) . .
C35 C34 C37 O39 13.8(6) . .
C33 C34 C37 O39 -170.3(4) . .
O39 C37 O38 Cu2 -15.1(5) . 5
C34 C37 O38 Cu2 165.7(2) . 5
O38 C37 O39 Cu1 -0.3(5) . 5
C34 C37 O39 Cu1 179.0(2) . 5
N41 C40 N41 C45 113.3(5) 8 .
N41 C40 N41 N42 -62.4(6) 8 .
C45 N41 N42 C43 0.7(4) . .
C40 N41 N42 C43 177.2(4) . .
C45 N41 N42 Cu3 -162.9(3) . 1_455
C40 N41 N42 Cu3 13.6(5) . 1_455
N41 N42 C43 C44 -0.2(5) . .
Cu3 N42 C43 C44 162.3(3) 1_455 .
N42 C43 C44 C45 -0.3(5) . .
N42 C43 C44 C51 -176.6(4) . .
N42 N41 C45 C44 -0.9(4) . .
C40 N41 C45 C44 -176.8(4) . .
C43 C44 C45 N41 0.7(4) . .
C51 C44 C45 N41 176.8(4) . .
C45 C44 C51 C52 -170.5(4) . .
C43 C44 C51 C52 4.9(7) . .
C45 C44 C51 C56 9.9(7) . .
C43 C44 C51 C56 -174.7(4) . .
C56 C51 C52 C53 -2.3(7) . .
C44 C51 C52 C53 178.0(4) . .
C51 C52 C53 C54 1.5(7) . .
C52 C53 C54 C55 -0.1(7) . .
C52 C53 C54 C57 -178.8(4) . .
C53 C54 C55 C56 -0.4(6) . .
C57 C54 C55 C56 178.2(4) . .
C54 C55 C56 C51 -0.4(7) . .
C52 C51 C56 C55 1.8(7) . .
C44 C51 C56 C55 -178.6(4) . .
C55 C54 C57 O58 -167.0(4) . .
C53 C54 C57 O58 11.7(5) . .
C55 C54 C57 O59 13.2(5) . .
C53 C54 C57 O59 -168.2(4) . .
O59 C57 O58 Cu1 3.8(5) . .
C54 C57 O58 Cu1 -176.0(2) . .
O29 Cu1 O58 C57 72.6(3) . .
O39 Cu1 O58 C57 -10.5(6) 5 .
O78 Cu1 O58 C57 -97.8(3) . .
O85 Cu1 O58 C57 167.1(3) . .
Cu2 Cu1 O58 C57 -10.5(3) . .
O58 C57 O59 Cu2 9.8(5) . .
C54 C57 O59 Cu2 -170.4(2) . .
O28 Cu2 O59 C57 -97.8(3) . .
O38 Cu2 O59 C57 -6.7(8) 5 .
O79 Cu2 O59 C57 68.2(3) . .
O80 Cu2 O59 C57 159.9(3) . .
Cu1 Cu2 O59 C57 -13.1(3) . .
N61 C60 N61 C65 118.0(4) 8 .
N61 C60 N61 N62 -60.0(6) 8 .
C65 N61 N62 C63 -0.7(4) . .
C60 N61 N62 C63 177.6(4) . .
C65 N61 N62 Cu3 -166.5(3) . .
C60 N61 N62 Cu3 11.9(5) . .
N62 Cu3 N62 C63 -136.7(3) 8 .
N42 Cu3 N62 C63 43.1(3) 1_655 .
N42 Cu3 N62 C63 -58(58) 8_655 .
N62 Cu3 N62 N61 25.2(4) 8 .
N42 Cu3 N62 N61 -154.9(3) 1_655 .
N42 Cu3 N62 N61 104(88) 8_655 .
N61 N62 C63 C64 1.8(4) . .
Cu3 N62 C63 C64 166.3(3) . .
N62 C63 C64 C65 -2.1(5) . .
N62 C63 C64 C71 -177.8(4) . .
N62 N61 C65 C64 -0.6(4) . .
C60 N61 C65 C64 -178.7(4) . .
C63 C64 C65 N61 1.6(4) . .
C71 C64 C65 N61 177.0(4) . .
C65 C64 C71 C76 -153.2(5) . .
C63 C64 C71 C76 21.3(6) . .
C65 C64 C71 C72 22.6(7) . .
C63 C64 C71 C72 -162.8(4) . .
C76 C71 C72 C73 -0.8(7) . .
C64 C71 C72 C73 -176.7(4) . .
C71 C72 C73 C74 1.1(7) . .
C72 C73 C74 C75 -1.2(6) . .
C72 C73 C74 C77 174.9(4) . .
C73 C74 C75 C76 1.1(7) . .
C77 C74 C75 C76 -175.1(4) . .
C74 C75 C76 C71 -0.8(8) . .
C72 C71 C76 C75 0.7(7) . .
C64 C71 C76 C75 176.6(4) . .
C75 C74 C77 O78 176.3(4) . .
C73 C74 C77 O78 0.2(5) . .
C75 C74 C77 O79 -3.5(5) . .
C73 C74 C77 O79 -179.5(4) . .
O79 C77 O78 Cu1 9.9(5) . .
C74 C77 O78 Cu1 -169.8(2) . .
O29 Cu1 O78 C77 -12.1(7) . .
O58 Cu1 O78 C77 69.3(3) . .
O39 Cu1 O78 C77 -97.0(3) 5 .
O85 Cu1 O78 C77 164.2(2) . .
Cu2 Cu1 O78 C77 -13.1(2) . .
O78 C77 O79 Cu2 3.5(5) . .
C74 C77 O79 Cu2 -176.8(2) . .
O59 Cu2 O79 C77 -96.5(3) . .
O28 Cu2 O79 C77 -6.9(7) . .
O38 Cu2 O79 C77 73.4(3) 5 .
O80 Cu2 O79 C77 164.7(3) . .
Cu1 Cu2 O79 C77 -10.5(3) . .
O59 Cu2 O80 C81 -139.7(3) . .
O28 Cu2 O80 C81 126.8(3) . .
O38 Cu2 O80 C81 37.9(3) 5 .
O79 Cu2 O80 C81 -51.1(3) . .
Cu1 Cu2 O80 C81 -16.5(11) . .
Cu2 O80 C81 N82 -174.6(6) . .
O80 C81 N82 C84 3.2(14) . .
O80 C81 N82 C83 175.4(7) . .
O29 Cu1 O85 C86 159.9(3) . .
O58 Cu1 O85 C86 69.5(3) . .
O39 Cu1 O85 C86 -111.1(3) 5 .
O78 Cu1 O85 C86 -19.4(4) . .
Cu2 Cu1 O85 C86 111.7(11) . .
Cu1 O85 C86 N87 -175.7(4) . .
O85 C86 N87 C88 -175.4(6) . .
O85 C86 N87 C89 0.7(8) . .
O98 N95 O96 N95 167(3) . 8
O97 N95 O96 N95 5.6(16) . 8
O98 N95 O97 N95 -175.5(10) . 8
O96 N95 O97 N95 -5.2(15) . 8
O103 N100 O101 N100 -58.4(10) . 8
O102 N100 O101 N100 151.4(10) . 8
O101 N100 O103 N100 57.8(10) . 8
O102 N100 O103 N100 -150.6(9) . 8

loop_
_platon_squeeze_void_nr
_platon_squeeze_void_average_x
_platon_squeeze_void_average_y
_platon_squeeze_void_average_z
_platon_squeeze_void_volume
_platon_squeeze_void_count_electrons
1 0.000 -0.003 -0.204 7725.2 606.0
